data_7013350
loop_
_publ_author_name
'Cristina M. P. Ferreira'
'M. F\'atima C. Guedes da Silva'
'Rino A. Michelin'
'Vadim Yu. Kukushkin'
'Jo\~ao J. R. Fra\'usto da Silva'
'Armando J. L. Pombeiro'

_publ_section_title
;
 2-Amino-2-oxazoline and trialkylisourea Pt(II) complexes derived from
 organocyanamides
;
_journal_issue 19
_journal_name_full 'Dalton Trans.'
_journal_page_first 3751
_journal_page_last 3756
_journal_paper_doi 10.1039/b306690h
_journal_year 2003
_chemical_formula_sum 'C14 H28 Cl2 N4 O2 Pt'
_chemical_formula_weight 550.39
_space_group_IT_number 13
_symmetry_cell_setting monoclinic
_symmetry_space_group_name_Hall '-P 2yc'
_symmetry_space_group_name_H-M 'P 1 2/c 1'
_atom_sites_solution_hydrogens geom
_atom_sites_solution_primary direct
_atom_sites_solution_secondary difmap
_audit_creation_method SHELXL-97
_cell_angle_alpha 90.00
_cell_angle_beta 97.74(3)
_cell_angle_gamma 90.00
_cell_formula_units_Z 6
_cell_length_a 12.192(2)
_cell_length_b 8.263(2)
_cell_length_c 29.793(6)
_cell_measurement_reflns_used 12
_cell_measurement_temperature 293(2)
_cell_measurement_theta_max 24.
_cell_measurement_theta_min 20.
_cell_volume 2974.1(11)
_computing_structure_refinement 'SHELXL-97 (Sheldrick, 1997)'
_computing_structure_solution 'SHELXS-97 (Sheldrick, 1990)'
_diffrn_ambient_temperature 293(2)
_diffrn_measured_fraction_theta_full 0.865
_diffrn_measured_fraction_theta_max 0.865
_diffrn_measurement_device_type 'Syntex P-1'
_diffrn_measurement_method theta/2theta
_diffrn_radiation_monochromator beta-filter
_diffrn_radiation_source 'fine-focus sealed tube'
_diffrn_radiation_type CuK\a
_diffrn_radiation_wavelength 1.54180
_diffrn_reflns_av_R_equivalents 0.0282
_diffrn_reflns_av_sigmaI/netI 0.0149
_diffrn_reflns_limit_h_max 13
_diffrn_reflns_limit_h_min 0
_diffrn_reflns_limit_k_max 8
_diffrn_reflns_limit_k_min 0
_diffrn_reflns_limit_l_max 31
_diffrn_reflns_limit_l_min -32
_diffrn_reflns_number 3551
_diffrn_reflns_theta_full 56.08
_diffrn_reflns_theta_max 56.08
_diffrn_reflns_theta_min 2.99
_diffrn_standards_decay_% 4.1
_diffrn_standards_interval_count 100
_diffrn_standards_number 3
_exptl_absorpt_coefficient_mu 15.828
_exptl_absorpt_correction_T_max 0.141
_exptl_absorpt_correction_T_min 0.033
_exptl_absorpt_correction_type numerical
_exptl_crystal_colour white
_exptl_crystal_density_diffrn 1.844
_exptl_crystal_density_method 'not measured'
_exptl_crystal_description prism
_exptl_crystal_F_000 1608
_exptl_crystal_size_max 0.55
_exptl_crystal_size_mid 0.24
_exptl_crystal_size_min 0.21
_refine_diff_density_max 1.345
_refine_diff_density_min -0.981
_refine_diff_density_rms 0.093
_refine_ls_extinction_coef 0.00065(3)
_refine_ls_extinction_expression Fc^*^=kFc[1+0.001xFc^2^\l^3^/sin(2\q)]^-1/4^
_refine_ls_extinction_method SHELXL
_refine_ls_goodness_of_fit_ref 1.068
_refine_ls_hydrogen_treatment mixed
_refine_ls_matrix_type full
_refine_ls_number_parameters 312
_refine_ls_number_reflns 3360
_refine_ls_number_restraints 0
_refine_ls_restrained_S_all 1.068
_refine_ls_R_factor_all 0.0269
_refine_ls_R_factor_gt 0.0269
_refine_ls_shift/su_max 0.000
_refine_ls_shift/su_mean 0.000
_refine_ls_structure_factor_coef Fsqd
_refine_ls_weighting_details 'calc w=1/[\s^2^(Fo^2^)+(0.0448P)^2^+7.0325P] where P=(Fo^2^+2Fc^2^)/3'
_refine_ls_weighting_scheme calc
_refine_ls_wR_factor_gt 0.0716
_refine_ls_wR_factor_ref 0.0716
_reflns_number_gt 3360
_reflns_number_total 3360
_reflns_threshold_expression >2sigma(I)
_cod_data_source_file b306690h.txt
_cod_data_source_block oxazoline2b
_cod_original_sg_symbol_H-M P2/c
_cod_database_code 7013350

loop_
_symmetry_equiv_pos_as_xyz
'x, y, z'
'-x, y, -z+1/2'
'-x, -y, -z'
'x, -y, z-1/2'

loop_
_atom_site_label
_atom_site_type_symbol
_atom_site_fract_x
_atom_site_fract_y
_atom_site_fract_z
_atom_site_U_iso_or_equiv
_atom_site_adp_type
_atom_site_occupancy
_atom_site_symmetry_multiplicity
_atom_site_calc_flag
_atom_site_refinement_flags
_atom_site_disorder_assembly
_atom_site_disorder_group
Pt1 Pt 0.11426(2) 0.06787(3) 0.092858(8) 0.04724(14) Uani 1 1 d . . .
Pt2 Pt 0.5000 0.99201(5) 0.2500 0.05116(15) Uani 1 2 d S . .
Cl1 Cl -0.04015(16) 0.2301(2) 0.08070(6) 0.0721(5) Uani 1 1 d . . .
Cl2 Cl 0.22950(18) 0.2899(2) 0.10182(7) 0.0788(6) Uani 1 1 d . . .
Cl3 Cl 0.37377(17) 0.7974(2) 0.26379(6) 0.0754(5) Uani 1 1 d . . .
O1 O -0.1003(4) -0.3349(6) 0.08472(18) 0.0740(14) Uani 1 1 d . . .
O2 O 0.3666(4) -0.2842(6) 0.09972(15) 0.0654(12) Uani 1 1 d . . .
O3 O 0.2853(4) 1.3637(6) 0.28354(16) 0.0707(13) Uani 1 1 d . . .
N1 N 0.0168(4) -0.1291(7) 0.08231(17) 0.0502(12) Uani 1 1 d . . .
N2 N -0.0670(5) -0.1884(7) 0.1484(2) 0.0669(16) Uani 1 1 d . . .
N3 N 0.2435(4) -0.0879(6) 0.10489(17) 0.0495(13) Uani 1 1 d . . .
N4 N 0.3899(5) 1.1692(7) 0.25899(18) 0.0588(14) Uani 1 1 d . . .
N5 N 0.3145(5) -0.1444(8) 0.03580(17) 0.0609(14) Uani 1 1 d . . .
N6 N 0.3841(5) 1.2163(7) 0.33755(18) 0.0637(15) Uani 1 1 d . . .
C1 C -0.0464(5) -0.2073(8) 0.1067(2) 0.0520(16) Uani 1 1 d . . .
C2 C -0.0581(8) -0.3542(10) 0.0421(3) 0.082(2) Uani 1 1 d . . .
C3 C 0.0085(6) -0.2020(9) 0.0376(2) 0.0666(19) Uani 1 1 d . . .
C4 C 0.3032(5) -0.1654(8) 0.0793(2) 0.0512(16) Uani 1 1 d . . .
C5 C 0.3438(6) -0.2967(9) 0.1462(2) 0.069(2) Uani 1 1 d . . .
C6 C 0.2643(6) -0.1588(11) 0.1505(2) 0.069(2) Uani 1 1 d . . .
C7 C 0.3581(5) 1.2412(8) 0.2937(2) 0.0549(16) Uani 1 1 d . . .
C8 C 0.2689(8) 1.3773(11) 0.2346(3) 0.085(2) Uani 1 1 d . . .
C9A C 0.3551(15) 1.271(2) 0.2167(6) 0.067(5) Uiso 0.50 1 d P . .
C9B C 0.3177(14) 1.224(2) 0.2188(5) 0.061(4) Uiso 0.50 1 d P . .
C10 C -0.0176(6) -0.0585(9) 0.1785(3) 0.0656(19) Uani 1 1 d . . .
C11 C -0.1041(8) 0.0564(11) 0.1914(3) 0.086(3) Uani 1 1 d . . .
C12 C -0.1190(8) -0.3223(10) 0.1713(3) 0.088(3) Uani 1 1 d . . .
C13 C -0.0398(10) -0.4562(11) 0.1858(4) 0.104(3) Uani 1 1 d . . .
C14 C 0.2618(6) -0.0158(10) 0.0078(2) 0.0620(18) Uani 1 1 d . . .
C15 C 0.3417(7) 0.1169(11) 0.0009(3) 0.083(2) Uani 1 1 d . . .
C16 C 0.3778(6) -0.2653(10) 0.0132(2) 0.072(2) Uani 1 1 d . . .
C17 C 0.3095(8) -0.4134(11) -0.0007(3) 0.088(3) Uani 1 1 d . . .
C18 C 0.3410(8) 1.3290(10) 0.3703(3) 0.079(2) Uani 1 1 d . . .
C19 C 0.4115(11) 1.4762(13) 0.3783(4) 0.115(4) Uani 1 1 d . . .
C20 C 0.4563(6) 1.0859(10) 0.3572(2) 0.071(2) Uani 1 1 d . . .
C21 C 0.3959(8) 0.9572(11) 0.3789(3) 0.091(3) Uani 1 1 d . . .
H21 H -0.0228 -0.4596 0.0422 0.080 Uiso 1 1 d . . .
H22 H -0.1086 -0.3788 0.0159 0.080 Uiso 1 1 d . . .
H31 H 0.0812 -0.2300 0.0309 0.080 Uiso 1 1 d . . .
H32 H -0.0283 -0.1308 0.0151 0.080 Uiso 1 1 d . . .
H51 H 0.3171 -0.4027 0.1516 0.080 Uiso 1 1 d . . .
H52 H 0.4091 -0.2764 0.1675 0.080 Uiso 1 1 d . . .
H61 H 0.1962 -0.1849 0.1614 0.080 Uiso 1 1 d . . .
H62 H 0.3103 -0.0975 0.1734 0.080 Uiso 1 1 d . . .
H81 H 0.2778 1.4861 0.2249 0.080 Uiso 1 1 d . . .
H82 H 0.1892 1.3838 0.2262 0.080 Uiso 1 1 d . . .
H101 H 0.0371 -0.0056 0.1639 0.080 Uiso 1 1 d . . .
H102 H 0.0204 -0.1081 0.2055 0.080 Uiso 1 1 d . . .
H111 H -0.1220 0.1202 0.1647 0.080 Uiso 1 1 d . . .
H112 H -0.1585 0.0040 0.2068 0.080 Uiso 1 1 d . . .
H113 H -0.0575 0.1301 0.2106 0.080 Uiso 1 1 d . . .
H121 H -0.1446 -0.2765 0.1974 0.080 Uiso 1 1 d . . .
H122 H -0.1791 -0.3705 0.1514 0.080 Uiso 1 1 d . . .
H131 H 0.0135 -0.4849 0.1666 0.080 Uiso 1 1 d . . .
H132 H -0.0721 -0.5472 0.1993 0.080 Uiso 1 1 d . . .
H133 H 0.0281 -0.4110 0.2007 0.080 Uiso 1 1 d . . .
H141 H 0.2005 0.0229 0.0212 0.080 Uiso 1 1 d . . .
H142 H 0.2288 -0.0662 -0.0201 0.080 Uiso 1 1 d . . .
H151 H 0.3064 0.1974 -0.0197 0.080 Uiso 1 1 d . . .
H152 H 0.4017 0.0686 -0.0117 0.080 Uiso 1 1 d . . .
H153 H 0.3514 0.1862 0.0272 0.080 Uiso 1 1 d . . .
H161 H 0.4494 -0.2788 0.0306 0.080 Uiso 1 1 d . . .
H162 H 0.3916 -0.2251 -0.0157 0.080 Uiso 1 1 d . . .
H171 H 0.2812 -0.4547 0.0254 0.080 Uiso 1 1 d . . .
H172 H 0.3563 -0.4705 -0.0189 0.080 Uiso 1 1 d . . .
H173 H 0.2575 -0.3679 -0.0245 0.080 Uiso 1 1 d . . .
H181 H 0.2654 1.3628 0.3634 0.080 Uiso 1 1 d . . .
H182 H 0.3401 1.2811 0.3993 0.080 Uiso 1 1 d . . .
H191 H 0.3712 1.5341 0.3993 0.080 Uiso 1 1 d . . .
H192 H 0.4256 1.5171 0.3501 0.080 Uiso 1 1 d . . .
H193 H 0.4862 1.4401 0.3883 0.080 Uiso 1 1 d . . .
H201 H 0.5126 1.1407 0.3775 0.080 Uiso 1 1 d . . .
H202 H 0.5004 1.0619 0.3345 0.080 Uiso 1 1 d . . .
H211 H 0.4368 0.8672 0.3923 0.080 Uiso 1 1 d . . .
H212 H 0.3476 1.0098 0.3971 0.080 Uiso 1 1 d . . .
H213 H 0.3305 0.9272 0.3578 0.080 Uiso 1 1 d . . .

loop_
_atom_site_aniso_label
_atom_site_aniso_U_11
_atom_site_aniso_U_22
_atom_site_aniso_U_33
_atom_site_aniso_U_23
_atom_site_aniso_U_13
_atom_site_aniso_U_12
Pt1 0.0588(2) 0.03938(19) 0.04239(19) 0.00089(10) 0.00281(12) -0.00624(12)
Pt2 0.0617(3) 0.0566(3) 0.0360(2) 0.000 0.00941(17) 0.000
Cl1 0.0896(13) 0.0539(10) 0.0703(11) 0.0006(8) 0.0012(9) 0.0146(9)
Cl2 0.1005(14) 0.0580(11) 0.0743(12) 0.0009(9) -0.0016(10) -0.0313(10)
Cl3 0.0928(13) 0.0776(13) 0.0578(10) 0.0023(9) 0.0175(9) -0.0217(10)
O1 0.076(3) 0.060(3) 0.089(4) -0.014(3) 0.022(3) -0.027(3)
O2 0.073(3) 0.069(3) 0.055(3) 0.006(2) 0.010(2) 0.008(3)
O3 0.086(3) 0.064(3) 0.064(3) 0.004(3) 0.017(3) 0.017(3)
N1 0.049(3) 0.054(3) 0.047(3) -0.001(3) 0.007(2) -0.001(3)
N2 0.072(4) 0.060(4) 0.074(4) -0.004(3) 0.032(3) -0.008(3)
N3 0.052(3) 0.049(3) 0.047(3) 0.001(2) 0.005(3) -0.005(2)
N4 0.067(4) 0.068(4) 0.041(3) 0.009(3) 0.005(3) 0.005(3)
N5 0.068(3) 0.072(4) 0.043(3) 0.004(3) 0.008(3) 0.001(3)
N6 0.080(4) 0.066(4) 0.047(3) -0.002(3) 0.013(3) 0.008(3)
C1 0.046(3) 0.048(4) 0.063(4) -0.001(3) 0.011(3) 0.002(3)
C2 0.110(6) 0.056(5) 0.080(5) -0.016(4) 0.011(5) -0.022(5)
C3 0.079(5) 0.061(5) 0.058(4) -0.005(3) 0.005(4) -0.017(4)
C4 0.050(4) 0.051(4) 0.049(4) 0.007(3) -0.004(3) -0.008(3)
C5 0.087(5) 0.067(5) 0.050(4) 0.006(3) 0.008(4) 0.009(4)
C6 0.069(4) 0.093(6) 0.045(4) 0.008(4) 0.004(3) 0.018(4)
C7 0.062(4) 0.055(4) 0.050(4) 0.002(3) 0.014(3) -0.003(3)
C8 0.107(6) 0.075(6) 0.074(5) 0.014(4) 0.011(5) 0.022(5)
C10 0.070(5) 0.067(5) 0.063(4) -0.003(4) 0.021(4) -0.001(4)
C11 0.099(6) 0.071(6) 0.091(6) -0.004(5) 0.023(5) 0.010(5)
C12 0.113(7) 0.063(5) 0.098(6) -0.001(5) 0.055(5) -0.016(5)
C13 0.152(9) 0.064(6) 0.108(8) 0.018(5) 0.055(7) -0.013(6)
C14 0.060(4) 0.075(5) 0.052(4) 0.014(4) 0.013(3) 0.002(4)
C15 0.093(6) 0.070(5) 0.089(6) 0.007(5) 0.026(5) -0.009(5)
C16 0.083(5) 0.077(5) 0.056(4) -0.001(4) 0.017(4) -0.007(4)
C17 0.125(8) 0.072(6) 0.068(5) -0.002(4) 0.017(5) -0.015(5)
C18 0.117(7) 0.064(5) 0.060(4) -0.009(4) 0.028(4) -0.001(5)
C19 0.166(11) 0.090(7) 0.095(7) -0.029(6) 0.036(7) -0.022(7)
C20 0.074(5) 0.089(6) 0.050(4) -0.002(4) 0.009(4) 0.010(4)
C21 0.114(7) 0.086(6) 0.077(6) 0.027(5) 0.026(5) 0.033(5)

loop_
_atom_type_symbol
_atom_type_description
_atom_type_scat_dispersion_real
_atom_type_scat_dispersion_imag
_atom_type_scat_source
C C 0.0181 0.0091 'International Tables Vol C Tables 4.2.6.8 and 6.1.1.4'
H H 0.0000 0.0000 'International Tables Vol C Tables 4.2.6.8 and 6.1.1.4'
N N 0.0311 0.0180 'International Tables Vol C Tables 4.2.6.8 and 6.1.1.4'
O O 0.0492 0.0322 'International Tables Vol C Tables 4.2.6.8 and 6.1.1.4'
Cl Cl 0.3639 0.7018 'International Tables Vol C Tables 4.2.6.8 and 6.1.1.4'
Pt Pt -4.5932 6.9264 'International Tables Vol C Tables 4.2.6.8 and 6.1.1.4'

loop_
_geom_angle_atom_site_label_1
_geom_angle_atom_site_label_2
_geom_angle_atom_site_label_3
_geom_angle
_geom_angle_site_symmetry_1
_geom_angle_site_symmetry_3
_geom_angle_publ_flag
N1 Pt1 N3 86.7(2) . . ?
N1 Pt1 Cl1 89.61(16) . . ?
N3 Pt1 Cl1 175.96(15) . . ?
N1 Pt1 Cl2 177.22(15) . . ?
N3 Pt1 Cl2 92.15(15) . . ?
Cl1 Pt1 Cl2 91.58(8) . . ?
N4 Pt2 N4 87.6(3) 2_655 . ?
N4 Pt2 Cl3 176.95(15) 2_655 . ?
N4 Pt2 Cl3 90.60(17) . . ?
N4 Pt2 Cl3 90.60(17) 2_655 2_655 ?
N4 Pt2 Cl3 176.95(16) . 2_655 ?
Cl3 Pt2 Cl3 91.32(11) . 2_655 ?
C1 O1 C2 107.7(5) . . ?
C4 O2 C5 108.2(5) . . ?
C7 O3 C8 106.3(5) . . ?
C1 N1 C3 109.5(6) . . ?
C1 N1 Pt1 134.1(5) . . ?
C3 N1 Pt1 116.4(4) . . ?
C1 N2 C10 123.4(6) . . ?
C1 N2 C12 119.6(6) . . ?
C10 N2 C12 115.2(6) . . ?
C4 N3 C6 107.9(5) . . ?
C4 N3 Pt1 134.1(4) . . ?
C6 N3 Pt1 116.7(4) . . ?
C7 N4 C9B 107.5(8) . . ?
C7 N4 C9A 109.1(8) . . ?
C9B N4 C9A 23.4(8) . . ?
C7 N4 Pt2 135.3(5) . . ?
C9B N4 Pt2 116.9(7) . . ?
C9A N4 Pt2 113.8(7) . . ?
C4 N5 C14 124.1(6) . . ?
C4 N5 C16 118.9(6) . . ?
C14 N5 C16 116.8(5) . . ?
C7 N6 C20 124.3(6) . . ?
C7 N6 C18 119.4(6) . . ?
C20 N6 C18 116.3(6) . . ?
N1 C1 N2 132.4(6) . . ?
N1 C1 O1 113.5(6) . . ?
N2 C1 O1 114.1(6) . . ?
O1 C2 C3 104.2(6) . . ?
N1 C3 C2 103.6(6) . . ?
N3 C4 N5 130.5(6) . . ?
N3 C4 O2 115.4(6) . . ?
N5 C4 O2 114.1(6) . . ?
O2 C5 C6 103.6(5) . . ?
N3 C6 C5 104.6(5) . . ?
N4 C7 N6 131.3(7) . . ?
N4 C7 O3 115.0(6) . . ?
N6 C7 O3 113.7(6) . . ?
O3 C8 C9B 104.0(8) . . ?
O3 C8 C9A 107.4(8) . . ?
C9B C8 C9A 23.2(8) . . ?
C9B C9A C8 77(3) . . ?
C9B C9A N4 72(3) . . ?
C8 C9A N4 99.0(10) . . ?
C9A C9B N4 85(3) . . ?
C9A C9B C8 80(3) . . ?
N4 C9B C8 103.0(10) . . ?
N2 C10 C11 111.8(7) . . ?
N2 C12 C13 112.6(7) . . ?
N5 C14 C15 111.7(6) . . ?
N5 C16 C17 111.8(7) . . ?
C19 C18 N6 111.5(7) . . ?
N6 C20 C21 113.1(7) . . ?

loop_
_geom_bond_atom_site_label_1
_geom_bond_atom_site_label_2
_geom_bond_distance
_geom_bond_site_symmetry_2
_geom_bond_publ_flag
Pt1 N1 2.015(5) . ?
Pt1 N3 2.029(5) . ?
Pt1 Cl1 2.2996(19) . ?
Pt1 Cl2 2.3042(18) . ?
Pt2 N4 2.029(6) 2_655 ?
Pt2 N4 2.029(6) . ?
Pt2 Cl3 2.3008(19) . ?
Pt2 Cl3 2.3008(19) 2_655 ?
O1 C1 1.362(8) . ?
O1 C2 1.441(9) . ?
O2 C4 1.344(8) . ?
O2 C5 1.451(8) . ?
O3 C7 1.353(8) . ?
O3 C8 1.450(9) . ?
N1 C1 1.301(8) . ?
N1 C3 1.453(9) . ?
N2 C1 1.307(8) . ?
N2 C10 1.475(9) . ?
N2 C12 1.486(9) . ?
N3 C4 1.293(8) . ?
N3 C6 1.471(8) . ?
N4 C7 1.297(8) . ?
N4 C9B 1.459(16) . ?
N4 C9A 1.526(18) . ?
N5 C4 1.332(8) . ?
N5 C14 1.447(9) . ?
N5 C16 1.480(10) . ?
N6 C7 1.319(8) . ?
N6 C20 1.462(9) . ?
N6 C18 1.494(9) . ?
C2 C3 1.513(11) . ?
C5 C6 1.513(10) . ?
C8 C9B 1.502(18) . ?
C8 C9A 1.521(18) . ?
C9A C9B 0.61(2) . ?
C10 C11 1.506(11) . ?
C12 C13 1.494(14) . ?
C14 C15 1.499(11) . ?
C16 C17 1.506(11) . ?
C18 C19 1.490(13) . ?
C20 C21 1.490(12) . ?
